data_9007873
loop_
_publ_author_name
'Maginn, S. J.'

_publ_section_title
;
 Structure of 1,1,1,2,2,3,3-heptacarbonyl-1,2,3-u3-ethylidyne-2,3-
 bis(triphenyl-phosphite)-triangulo-tricobalt(0)
;
_journal_name_full 'Acta Crystallographica, Section C'
_journal_page_first 2339
_journal_page_last 2341
_journal_paper_doi 10.1107/S0108270190003286
_journal_volume 46
_journal_year 1990
_chemical_formula_structural Co3(C2H3)(CO)7(C18H15O3P)2
_chemical_formula_sum 'C45 Co3 O13 P2'
_space_group_IT_number 2
_symmetry_space_group_name_Hall '-P 1'
_symmetry_space_group_name_H-M 'P -1'
_cell_angle_alpha 99.61
_cell_angle_beta 103.21
_cell_angle_gamma 70.93
_cell_length_a 11.311
_cell_length_b 11.541
_cell_length_c 18.805
_cell_formula_units_Z 2
_cell_volume 2247.310
_database_code_amcsd 0010236
_exptl_crystal_density_diffrn 1.459
_cod_original_formula_sum 'Co3 P2 O13 C45'
_cod_database_code 9007873
_amcsd_formula_title Co3(C2H3)(CO)7(C18H15O3P)2

loop_
_space_group_symop_operation_xyz
x,y,z
-x,-y,-z

loop_
_atom_site_label
_atom_site_fract_x
_atom_site_fract_y
_atom_site_fract_z
_atom_site_U_iso_or_equiv
_atom_site_attached_hydrogens
Co1 0.10630 0.37049 0.32759 0.05190 0
Co2 0.03067 0.22617 0.22718 0.04040 0
Co3 0.25118 0.16192 0.30005 0.04630 0
P1 -0.16290 0.34150 0.21200 0.04310 0
P2 0.30100 -0.03040 0.26340 0.04660 0
O11 -0.20110 0.48940 0.21740 0.05500 0
O21 -0.25950 0.32610 0.13550 0.05150 0
O31 -0.23110 0.32700 0.27330 0.05340 0
O41 0.28500 -0.06160 0.17650 0.05010 0
O51 0.22130 -0.11470 0.27740 0.06250 0
O61 0.43910 -0.12160 0.29310 0.06380 0
C1 0.13020 0.45920 0.26240 0.06070 0
O1 0.14600 0.51140 0.22180 0.08540 0
C2 -0.03250 0.46340 0.36420 0.07540 0
O2 -0.11260 0.52040 0.39250 0.10530 0
C3 0.21210 0.40140 0.40940 0.07160 0
O3 0.27570 0.42050 0.46330 0.09970 0
C4 0.07720 0.24470 0.14480 0.05440 0
O4 0.10950 0.25020 0.09270 0.09300 0
C5 -0.00950 0.08860 0.20930 0.05420 0
O5 -0.03980 0.00080 0.20080 0.08940 0
C6 0.33250 0.21310 0.24480 0.06100 0
O6 0.38100 0.24870 0.20940 0.10480 0
C7 0.35360 0.14500 0.38690 0.06330 0
O7 0.41820 0.13120 0.44280 0.08690 0
C8 0.08910 0.21210 0.32940 0.05070 0
C9 0.04040 0.16680 0.38400 0.05760 3
C12 -0.17810 0.67850 0.20510 0.05850 1
C13 -0.15350 0.75740 0.16560 0.07150 1
C14 -0.12680 0.71720 0.09520 0.07310 1
C15 -0.12470 0.59810 0.06430 0.06980 1
C16 -0.14930 0.51920 0.10390 0.05370 1
C11 -0.17600 0.55940 0.17430 0.04340 0
C22 -0.20320 0.14930 0.04980 0.07290 1
C23 -0.22290 0.03960 0.01330 0.09540 1
C24 -0.31480 -0.00320 0.02940 0.10230 1
C25 -0.38700 0.06370 0.08210 0.10910 1
C26 -0.36730 0.17330 0.11860 0.08290 1
C21 -0.27540 0.21610 0.10250 0.05290 0
C31 -0.34540 0.39360 0.29540 0.04680 0
C32 -0.36080 0.36270 0.36060 0.07420 1
C33 -0.47060 0.42580 0.38920 0.08760 1
C34 -0.56490 0.51990 0.35270 0.07240 1
C35 -0.54940 0.55080 0.28750 0.08220 1
C36 -0.43970 0.48760 0.25880 0.07420 1
C42 0.22530 -0.24470 0.12730 0.07980 1
C43 0.25400 -0.36390 0.09170 0.09910 1
C44 0.37280 -0.41940 0.07160 0.10390 1
C45 0.46290 -0.35560 0.08720 0.09680 1
C46 0.43420 -0.23640 0.12280 0.07390 1
C41 0.31540 -0.18100 0.14290 0.05460 0
C52 0.28730 -0.13520 0.41000 0.06030 1
C53 0.26780 -0.17690 0.47060 0.06810 1
C54 0.17490 -0.23580 0.46210 0.07750 1
C55 0.10150 -0.25310 0.39300 0.07270 1
C56 0.12100 -0.21140 0.33240 0.06110 1
C51 0.21390 -0.15250 0.34090 0.05160 0
C62 0.58530 -0.02110 0.27480 0.07800 1
C63 0.70060 0.00570 0.29860 0.09080 1
C64 0.78350 -0.04210 0.36130 0.09680 1
C65 0.75120 -0.11680 0.40010 0.09530 1
C66 0.63590 -0.14360 0.37620 0.08040 1
C61 0.55300 -0.09580 0.31360 0.05590 0

loop_
_cod_related_entry_id
_cod_related_entry_database
_cod_related_entry_code
1 AMCSD 0010236
